data_4084971
loop_
_publ_author_name
'Zhang, Yin'
'Zhang, Jie'
'Hong, Jianquan'
'Zhang, Fangjun'
'Weng, Linhong'
'Zhou, Xigeng'

_publ_section_title
;
 Versatile Reactivity of \b-Diketiminato-Supported Yttrium Dialkyl Complex
 toward Aromatic N-Heterocycles
;
_journal_issue 24
_journal_name_full Organometallics
_journal_page_first 7052
_journal_paper_doi 10.1021/om500500b
_journal_volume 33
_journal_year 2014
_chemical_formula_sum 'C114 H136 N6 O2 Y2'
_chemical_formula_weight 1800.11
_chemical_name_systematic
; 
 ? 
;
_space_group_IT_number 2
_symmetry_cell_setting triclinic
_symmetry_space_group_name_Hall '-P 1'
_symmetry_space_group_name_H-M 'P -1'
_atom_sites_solution_hydrogens geom
_atom_sites_solution_primary direct
_atom_sites_solution_secondary difmap
_audit_creation_method SHELXL-97
_cell_angle_alpha 99.343(2)
_cell_angle_beta 95.631(2)
_cell_angle_gamma 94.906(2)
_cell_formula_units_Z 1
_cell_length_a 12.5470(18)
_cell_length_b 12.8080(18)
_cell_length_c 16.237(2)
_cell_measurement_reflns_used 3265
_cell_measurement_temperature 296(2)
_cell_measurement_theta_max 22.87
_cell_measurement_theta_min 2.42
_cell_volume 2548.6(6)
_computing_cell_refinement 'Bruker SAINT'
_computing_data_collection 'Bruker APEX2'
_computing_data_reduction 'Bruker SAINT'
_computing_molecular_graphics 'Bruker SHELXTL'
_computing_publication_material 'Bruker SHELXTL'
_computing_structure_refinement 'SHELXL-97 (Sheldrick, 1997)'
_computing_structure_solution 'SHELXS-97 (Sheldrick, 1990)'
_diffrn_ambient_temperature 296(2)
_diffrn_measured_fraction_theta_full 0.986
_diffrn_measured_fraction_theta_max 0.986
_diffrn_measurement_device_type 'Bruker APEX-II CCD'
_diffrn_measurement_method '\f and \w scans'
_diffrn_radiation_monochromator graphite
_diffrn_radiation_source 'fine-focus sealed tube'
_diffrn_radiation_type MoK\a
_diffrn_radiation_wavelength 0.71073
_diffrn_reflns_av_R_equivalents 0.0380
_diffrn_reflns_av_sigmaI/netI 0.0764
_diffrn_reflns_limit_h_max 14
_diffrn_reflns_limit_h_min -14
_diffrn_reflns_limit_k_max 15
_diffrn_reflns_limit_k_min -15
_diffrn_reflns_limit_l_max 18
_diffrn_reflns_limit_l_min -19
_diffrn_reflns_number 15507
_diffrn_reflns_theta_full 25.10
_diffrn_reflns_theta_max 25.10
_diffrn_reflns_theta_min 1.28
_diffrn_standards_number 0
_exptl_absorpt_coefficient_mu 1.184
_exptl_absorpt_correction_T_max 0.9323
_exptl_absorpt_correction_T_min 0.8710
_exptl_absorpt_correction_type multi-scan
_exptl_absorpt_process_details sadabs
_exptl_crystal_colour yellow
_exptl_crystal_density_diffrn 1.173
_exptl_crystal_density_method 'not measured'
_exptl_crystal_description block
_exptl_crystal_F_000 956
_exptl_crystal_size_max 0.12
_exptl_crystal_size_mid 0.08
_exptl_crystal_size_min 0.06
_platon_squeeze_details
;
;
_refine_diff_density_max 0.587
_refine_diff_density_min -0.864
_refine_diff_density_rms 0.139
_refine_ls_extinction_method none
_refine_ls_goodness_of_fit_ref 1.003
_refine_ls_hydrogen_treatment constr
_refine_ls_matrix_type full
_refine_ls_number_parameters 570
_refine_ls_number_reflns 8959
_refine_ls_number_restraints 0
_refine_ls_restrained_S_all 1.003
_refine_ls_R_factor_all 0.0805
_refine_ls_R_factor_gt 0.0536
_refine_ls_shift/su_max 0.000
_refine_ls_shift/su_mean 0.000
_refine_ls_structure_factor_coef Fsqd
_refine_ls_weighting_details 'calc w=1/[\s^2^(Fo^2^)+(0.0000P)^2^+20.5502P] where P=(Fo^2^+2Fc^2^)/3'
_refine_ls_weighting_scheme calc
_refine_ls_wR_factor_gt 0.1530
_refine_ls_wR_factor_ref 0.1764
_reflns_number_gt 6692
_reflns_number_total 8959
_reflns_threshold_expression >2sigma(I)
_cod_data_source_file om500500b_si_002.cif
_cod_data_source_block mo_31121a
_cod_depositor_comments
;
The following automatic conversions were performed:

'_symmetry_cell_setting' value 'Triclinic' changed to 'triclinic'
according to
/home/saulius/struct/COD-crude-data--automatic-downloads/rss-feeds/ACS/lib/dictionaries/cif_core.dic
dictionary named 'cif_core.dic' version 2.4.2 from 2011-04-26.

Automatic conversion script
Id: cif_fix_values 2935 2014-11-11 08:27:57Z andrius 

 Adding full bibliography for 4084968--4084971.cif.
;
_cod_original_sg_symbol_H-M P-1
_cod_database_code 4084971

loop_
_symmetry_equiv_pos_as_xyz
'x, y, z'
'-x, -y, -z'

loop_
_atom_site_label
_atom_site_type_symbol
_atom_site_fract_x
_atom_site_fract_y
_atom_site_fract_z
_atom_site_U_iso_or_equiv
_atom_site_adp_type
_atom_site_occupancy
_atom_site_symmetry_multiplicity
_atom_site_calc_flag
_atom_site_refinement_flags
Y1 Y 0.50930(4) 0.53508(4) 0.61896(3) 0.01811(14) Uani 1 1 d .
N1 N 0.6408(3) 0.5952(3) 0.7343(3) 0.0180(9) Uani 1 1 d .
N2 N 0.4694(3) 0.3958(3) 0.6937(3) 0.0195(9) Uani 1 1 d .
N3 N 0.3741(3) 0.6393(3) 0.6429(3) 0.0204(10) Uani 1 1 d .
O1 O 0.5946(3) 0.4716(3) 0.5066(2) 0.0227(8) Uani 1 1 d .
C1 C 0.5174(4) 0.5242(4) 0.8227(3) 0.0246(12) Uani 1 1 d .
H1 H 0.4874 0.5438 0.8723 0.029 Uiso 1 1 calc R
C2 C 0.5986(4) 0.5979(4) 0.8080(3) 0.0213(11) Uani 1 1 d .
C3 C 0.6390(5) 0.6860(5) 0.8799(4) 0.0302(13) Uani 1 1 d .
H3A H 0.7128 0.6796 0.8983 0.045 Uiso 1 1 calc R
H3B H 0.5963 0.6815 0.9253 0.045 Uiso 1 1 calc R
H3C H 0.6337 0.7534 0.8618 0.045 Uiso 1 1 calc R
C4 C 0.7452(4) 0.6515(4) 0.7354(3) 0.0208(11) Uani 1 1 d .
C5 C 0.8389(5) 0.6136(5) 0.7716(4) 0.0274(13) Uani 1 1 d .
C6 C 0.9387(5) 0.6610(5) 0.7586(4) 0.0335(14) Uani 1 1 d .
H6 H 1.0009 0.6374 0.7820 0.040 Uiso 1 1 calc R
C7 C 0.9482(5) 0.7412(6) 0.7126(5) 0.0427(17) Uani 1 1 d .
H7 H 1.0158 0.7681 0.7022 0.051 Uiso 1 1 calc R
C8 C 0.8575(5) 0.7819(5) 0.6817(4) 0.0369(15) Uani 1 1 d .
H8 H 0.8646 0.8384 0.6526 0.044 Uiso 1 1 calc R
C9 C 0.7573(5) 0.7403(4) 0.6934(4) 0.0276(13) Uani 1 1 d .
C10 C 0.8358(5) 0.5253(5) 0.8238(4) 0.0340(14) Uani 1 1 d .
H10 H 0.7608 0.5073 0.8326 0.041 Uiso 1 1 calc R
C11 C 0.9016(6) 0.5600(7) 0.9098(4) 0.0514(19) Uani 1 1 d .
H11A H 0.8878 0.5075 0.9445 0.077 Uiso 1 1 calc R
H11B H 0.8814 0.6271 0.9359 0.077 Uiso 1 1 calc R
H11C H 0.9769 0.5673 0.9030 0.077 Uiso 1 1 calc R
C12 C 0.8772(7) 0.4261(5) 0.7794(5) 0.0517(19) Uani 1 1 d .
H12A H 0.8375 0.4046 0.7247 0.077 Uiso 1 1 calc R
H12B H 0.8682 0.3701 0.8116 0.077 Uiso 1 1 calc R
H12C H 0.9522 0.4409 0.7736 0.077 Uiso 1 1 calc R
C13 C 0.6574(5) 0.7895(4) 0.6629(4) 0.0283(13) Uani 1 1 d .
H13 H 0.5995 0.7708 0.6959 0.034 Uiso 1 1 calc R
C14 C 0.6757(5) 0.9090(5) 0.6745(5) 0.0417(16) Uani 1 1 d .
H14A H 0.7179 0.9292 0.6323 0.063 Uiso 1 1 calc R
H14B H 0.7133 0.9364 0.7291 0.063 Uiso 1 1 calc R
H14C H 0.6076 0.9377 0.6693 0.063 Uiso 1 1 calc R
C15 C 0.6203(6) 0.7459(6) 0.5712(4) 0.0439(17) Uani 1 1 d .
H15A H 0.5466 0.7585 0.5585 0.066 Uiso 1 1 calc R
H15B H 0.6262 0.6708 0.5603 0.066 Uiso 1 1 calc R
H15C H 0.6645 0.7807 0.5366 0.066 Uiso 1 1 calc R
C16 C 0.4726(4) 0.4246(4) 0.7754(4) 0.0225(12) Uani 1 1 d .
C17 C 0.4245(5) 0.3482(5) 0.8272(4) 0.0314(14) Uani 1 1 d .
H17A H 0.3474 0.3456 0.8194 0.047 Uiso 1 1 calc R
H17B H 0.4500 0.3721 0.8855 0.047 Uiso 1 1 calc R
H17C H 0.4457 0.2785 0.8095 0.047 Uiso 1 1 calc R
C18 C 0.4277(4) 0.2890(4) 0.6556(3) 0.0231(12) Uani 1 1 d .
C19 C 0.3169(5) 0.2617(4) 0.6393(4) 0.0277(13) Uani 1 1 d .
C20 C 0.2769(5) 0.1565(5) 0.6043(4) 0.0361(15) Uani 1 1 d .
H20 H 0.2031 0.1369 0.5940 0.043 Uiso 1 1 calc R
C21 C 0.3494(6) 0.0818(5) 0.5853(4) 0.0400(16) Uani 1 1 d .
H21 H 0.3238 0.0120 0.5617 0.048 Uiso 1 1 calc R
C22 C 0.4573(6) 0.1104(5) 0.6011(4) 0.0404(16) Uani 1 1 d .
H22 H 0.5041 0.0593 0.5878 0.048 Uiso 1 1 calc R
C23 C 0.5000(5) 0.2133(4) 0.6364(4) 0.0266(13) Uani 1 1 d .
C24 C 0.2332(5) 0.3426(5) 0.6564(4) 0.0393(16) Uani 1 1 d .
H24 H 0.2710 0.4099 0.6871 0.047 Uiso 1 1 calc R
C25 C 0.1510(6) 0.3025(7) 0.7094(5) 0.063(2) Uani 1 1 d .
H25A H 0.1014 0.2475 0.6752 0.095 Uiso 1 1 calc R
H25B H 0.1124 0.3602 0.7319 0.095 Uiso 1 1 calc R
H25C H 0.1871 0.2745 0.7546 0.095 Uiso 1 1 calc R
C26 C 0.1774(6) 0.3624(6) 0.5730(5) 0.055(2) Uani 1 1 d .
H26A H 0.1348 0.2986 0.5446 0.082 Uiso 1 1 calc R
H26B H 0.2307 0.3827 0.5384 0.082 Uiso 1 1 calc R
H26C H 0.1318 0.4184 0.5837 0.082 Uiso 1 1 calc R
C27 C 0.6218(5) 0.2419(5) 0.6561(4) 0.0379(16) Uani 1 1 d .
H27 H 0.6374 0.3191 0.6613 0.045 Uiso 1 1 calc R
C28 C 0.6581(6) 0.2097(6) 0.7413(5) 0.056(2) Uani 1 1 d .
H28A H 0.6298 0.2545 0.7855 0.084 Uiso 1 1 calc R
H28B H 0.7353 0.2176 0.7509 0.084 Uiso 1 1 calc R
H28C H 0.6317 0.1369 0.7405 0.084 Uiso 1 1 calc R
C29 C 0.6839(6) 0.1881(6) 0.5881(5) 0.053(2) Uani 1 1 d .
H29A H 0.6787 0.1130 0.5884 0.080 Uiso 1 1 calc R
H29B H 0.7582 0.2168 0.5987 0.080 Uiso 1 1 calc R
H29C H 0.6541 0.2008 0.5343 0.080 Uiso 1 1 calc R
C30 C 0.3649(5) 0.7161(4) 0.7190(3) 0.0247(12) Uani 1 1 d .
H30 H 0.4293 0.7134 0.7576 0.030 Uiso 1 1 calc R
C31 C 0.3698(5) 0.8317(5) 0.7010(4) 0.0300(13) Uani 1 1 d .
H31A H 0.4306 0.8433 0.6698 0.036 Uiso 1 1 calc R
H31B H 0.3051 0.8383 0.6651 0.036 Uiso 1 1 calc R
C32 C 0.3800(5) 0.9179(4) 0.7763(4) 0.0313(14) Uani 1 1 d .
C33 C 0.4774(6) 0.9467(5) 0.8253(4) 0.0410(16) Uani 1 1 d .
H33 H 0.5371 0.9126 0.8106 0.049 Uiso 1 1 calc R
C34 C 0.4881(7) 1.0246(6) 0.8952(5) 0.0521(19) Uani 1 1 d .
H34 H 0.5544 1.0417 0.9278 0.063 Uiso 1 1 calc R
C35 C 0.4031(8) 1.0767(7) 0.9171(5) 0.068(3) Uani 1 1 d .
H35 H 0.4116 1.1312 0.9634 0.082 Uiso 1 1 calc R
C36 C 0.3063(8) 1.0495(7) 0.8716(6) 0.067(2) Uani 1 1 d .
H36 H 0.2473 1.0835 0.8881 0.081 Uiso 1 1 calc R
C37 C 0.2934(7) 0.9706(6) 0.7997(5) 0.053(2) Uani 1 1 d .
H37 H 0.2266 0.9536 0.7679 0.063 Uiso 1 1 calc R
C38 C 0.2665(5) 0.6880(5) 0.7668(4) 0.0311(14) Uani 1 1 d .
H38A H 0.2244 0.7484 0.7722 0.037 Uiso 1 1 calc R
H38B H 0.2216 0.6288 0.7318 0.037 Uiso 1 1 calc R
C39 C 0.2898(5) 0.6596(5) 0.8530(4) 0.0305(13) Uani 1 1 d .
C40 C 0.3478(5) 0.7296(5) 0.9185(4) 0.0397(16) Uani 1 1 d .
H40 H 0.3755 0.7963 0.9101 0.048 Uiso 1 1 calc R
C41 C 0.3651(6) 0.7006(6) 0.9971(5) 0.0487(18) Uani 1 1 d .
H41 H 0.4031 0.7490 1.0413 0.058 Uiso 1 1 calc R
C42 C 0.3277(6) 0.6031(6) 1.0106(5) 0.0506(19) Uani 1 1 d .
H42 H 0.3404 0.5845 1.0635 0.061 Uiso 1 1 calc R
C43 C 0.2709(6) 0.5323(6) 0.9458(5) 0.0478(18) Uani 1 1 d .
H43 H 0.2455 0.4649 0.9541 0.057 Uiso 1 1 calc R
C44 C 0.2516(5) 0.5615(6) 0.8680(4) 0.0407(16) Uani 1 1 d .
H44 H 0.2116 0.5134 0.8245 0.049 Uiso 1 1 calc R
C45 C 0.6940(4) 0.4317(4) 0.4998(4) 0.0214(12) Uani 1 1 d .
C46 C 0.7095(4) 0.3715(4) 0.4221(3) 0.0216(11) Uani 1 1 d .
C47 C 0.8105(5) 0.3330(5) 0.4188(4) 0.0288(13) Uani 1 1 d .
H47 H 0.8235 0.2887 0.3703 0.035 Uiso 1 1 calc R
C48 C 0.8914(5) 0.3586(5) 0.4849(4) 0.0370(15) Uani 1 1 d .
H48 H 0.9578 0.3327 0.4795 0.044 Uiso 1 1 calc R
C49 C 0.8750(5) 0.4217(5) 0.5584(4) 0.0340(14) Uani 1 1 d .
H49 H 0.9303 0.4414 0.6021 0.041 Uiso 1 1 calc R
C50 C 0.7731(5) 0.4556(5) 0.5657(4) 0.0296(13) Uani 1 1 d .
H50 H 0.7590 0.4949 0.6161 0.036 Uiso 1 1 calc R
C51 C 0.8935(7) 0.0211(7) 0.9144(5) 0.059(2) Uani 1 1 d .
C52 C 0.9656(9) 0.0351(8) 0.8621(6) 0.080(3) Uani 1 1 d .
H52 H 0.9864 -0.0238 0.8284 0.096 Uiso 1 1 calc R
C53 C 1.0124(11) 0.1391(11) 0.8562(8) 0.109(4) Uani 1 1 d .
H53 H 1.0628 0.1478 0.8189 0.131 Uiso 1 1 calc R
C54 C 0.9818(12) 0.2265(9) 0.9067(10) 0.109(5) Uani 1 1 d .
H54 H 1.0119 0.2949 0.9047 0.130 Uiso 1 1 calc R
C55 C 0.9048(10) 0.2096(10) 0.9609(10) 0.113(5) Uani 1 1 d .
H55 H 0.8822 0.2672 0.9950 0.135 Uiso 1 1 calc R
C56 C 0.8616(8) 0.1069(8) 0.9640(8) 0.092(3) Uani 1 1 d .
H56 H 0.8104 0.0964 1.0004 0.110 Uiso 1 1 calc R
C57 C 0.8477(9) -0.0887(7) 0.9209(6) 0.081(3) Uani 1 1 d .
H57A H 0.8378 -0.1323 0.8661 0.122 Uiso 1 1 calc R
H57B H 0.7797 -0.0855 0.9430 0.122 Uiso 1 1 calc R
H57C H 0.8965 -0.1188 0.9576 0.122 Uiso 1 1 calc R

loop_
_atom_site_aniso_label
_atom_site_aniso_U_11
_atom_site_aniso_U_22
_atom_site_aniso_U_33
_atom_site_aniso_U_23
_atom_site_aniso_U_13
_atom_site_aniso_U_12
Y1 0.0171(3) 0.0182(3) 0.0196(3) 0.00364(19) 0.00227(19) 0.00436(19)
N1 0.017(2) 0.015(2) 0.023(2) 0.0052(18) 0.0031(18) -0.0011(17)
N2 0.013(2) 0.017(2) 0.028(3) 0.0073(19) 0.0031(19) -0.0008(17)
N3 0.017(2) 0.021(2) 0.022(2) 0.0012(18) 0.0023(19) 0.0048(18)
O1 0.020(2) 0.025(2) 0.022(2) 0.0017(16) -0.0022(16) 0.0125(16)
C1 0.022(3) 0.030(3) 0.023(3) 0.004(2) 0.009(2) 0.008(2)
C2 0.021(3) 0.022(3) 0.020(3) 0.003(2) -0.004(2) 0.009(2)
C3 0.031(3) 0.027(3) 0.032(3) 0.001(3) 0.006(3) 0.002(3)
C4 0.018(3) 0.021(3) 0.022(3) 0.001(2) 0.002(2) 0.000(2)
C5 0.026(3) 0.031(3) 0.025(3) 0.002(2) 0.002(2) 0.006(2)
C6 0.018(3) 0.041(4) 0.041(4) 0.005(3) 0.003(3) 0.002(3)
C7 0.025(3) 0.048(4) 0.058(5) 0.012(3) 0.014(3) 0.001(3)
C8 0.034(4) 0.032(3) 0.049(4) 0.015(3) 0.013(3) 0.003(3)
C9 0.028(3) 0.024(3) 0.030(3) 0.000(2) 0.007(3) 0.004(2)
C10 0.024(3) 0.042(4) 0.039(4) 0.016(3) -0.001(3) 0.008(3)
C11 0.046(4) 0.073(5) 0.038(4) 0.017(4) 0.002(3) 0.010(4)
C12 0.062(5) 0.036(4) 0.059(5) 0.016(3) -0.001(4) 0.016(4)
C13 0.034(3) 0.020(3) 0.031(3) 0.005(2) 0.002(3) 0.003(2)
C14 0.037(4) 0.028(3) 0.061(5) 0.013(3) 0.000(3) 0.005(3)
C15 0.049(4) 0.050(4) 0.032(4) 0.008(3) -0.003(3) 0.013(3)
C16 0.013(3) 0.026(3) 0.031(3) 0.011(2) 0.007(2) 0.002(2)
C17 0.038(4) 0.026(3) 0.031(3) 0.009(3) 0.006(3) -0.003(3)
C18 0.023(3) 0.023(3) 0.024(3) 0.009(2) 0.004(2) -0.001(2)
C19 0.033(3) 0.022(3) 0.028(3) 0.006(2) 0.005(3) 0.001(2)
C20 0.040(4) 0.030(3) 0.036(4) 0.009(3) -0.002(3) -0.010(3)
C21 0.054(4) 0.023(3) 0.041(4) 0.006(3) -0.003(3) 0.000(3)
C22 0.049(4) 0.026(3) 0.046(4) 0.006(3) -0.001(3) 0.012(3)
C23 0.026(3) 0.024(3) 0.032(3) 0.012(2) 0.006(2) 0.000(2)
C24 0.026(3) 0.034(4) 0.055(4) -0.001(3) 0.007(3) 0.000(3)
C25 0.040(4) 0.084(6) 0.065(6) 0.006(5) 0.018(4) -0.002(4)
C26 0.036(4) 0.051(5) 0.080(6) 0.018(4) 0.001(4) 0.017(3)
C27 0.037(4) 0.022(3) 0.057(4) 0.008(3) 0.012(3) 0.009(3)
C28 0.051(5) 0.056(5) 0.059(5) 0.006(4) -0.010(4) 0.021(4)
C29 0.053(5) 0.037(4) 0.076(6) 0.010(4) 0.024(4) 0.020(4)
C30 0.027(3) 0.029(3) 0.017(3) -0.001(2) -0.001(2) 0.010(2)
C31 0.031(3) 0.030(3) 0.030(3) 0.004(3) 0.005(3) 0.010(3)
C32 0.042(4) 0.021(3) 0.033(3) 0.005(2) 0.011(3) 0.006(3)
C33 0.045(4) 0.033(4) 0.044(4) 0.003(3) 0.005(3) 0.001(3)
C34 0.064(5) 0.046(4) 0.039(4) -0.002(3) -0.001(4) -0.010(4)
C35 0.096(7) 0.052(5) 0.047(5) -0.017(4) 0.012(5) 0.002(5)
C36 0.086(7) 0.049(5) 0.067(6) -0.009(4) 0.023(5) 0.029(5)
C37 0.057(5) 0.046(4) 0.052(5) -0.005(4) 0.001(4) 0.023(4)
C38 0.026(3) 0.034(3) 0.034(3) 0.001(3) 0.005(3) 0.008(3)
C39 0.027(3) 0.035(3) 0.030(3) 0.002(3) 0.010(3) 0.009(3)
C40 0.044(4) 0.038(4) 0.039(4) 0.012(3) 0.009(3) 0.000(3)
C41 0.062(5) 0.045(4) 0.039(4) 0.007(3) 0.007(4) 0.003(4)
C42 0.053(5) 0.070(5) 0.034(4) 0.022(4) 0.012(3) 0.006(4)
C43 0.049(4) 0.051(4) 0.052(5) 0.020(4) 0.024(4) 0.009(4)
C44 0.038(4) 0.047(4) 0.039(4) 0.005(3) 0.016(3) 0.007(3)
C45 0.013(3) 0.021(3) 0.033(3) 0.008(2) 0.009(2) 0.003(2)
C46 0.018(3) 0.019(3) 0.027(3) 0.002(2) 0.003(2) 0.003(2)
C47 0.024(3) 0.032(3) 0.030(3) -0.001(3) 0.006(3) 0.009(2)
C48 0.020(3) 0.049(4) 0.041(4) 0.000(3) 0.000(3) 0.014(3)
C49 0.018(3) 0.048(4) 0.032(3) 0.001(3) -0.005(3) 0.007(3)
C50 0.025(3) 0.035(3) 0.027(3) -0.002(3) 0.001(3) 0.012(3)
C51 0.063(5) 0.052(5) 0.059(5) 0.011(4) 0.000(4) -0.013(4)
C52 0.099(8) 0.069(6) 0.068(6) 0.012(5) 0.015(6) -0.017(6)
C53 0.116(10) 0.114(10) 0.097(9) 0.056(8) -0.010(8) -0.041(8)
C54 0.116(11) 0.049(6) 0.149(12) 0.038(7) -0.061(9) -0.011(7)
C55 0.077(8) 0.065(8) 0.186(15) 0.001(8) -0.008(9) 0.016(6)
C56 0.070(7) 0.067(7) 0.131(10) -0.005(6) 0.012(7) 0.007(5)
C57 0.101(8) 0.066(6) 0.066(6) -0.001(5) 0.007(6) -0.019(5)

loop_
_atom_type_symbol
_atom_type_description
_atom_type_scat_dispersion_real
_atom_type_scat_dispersion_imag
_atom_type_scat_source
C C 0.0033 0.0016 'International Tables Vol C Tables 4.2.6.8 and 6.1.1.4'
H H 0.0000 0.0000 'International Tables Vol C Tables 4.2.6.8 and 6.1.1.4'
N N 0.0061 0.0033 'International Tables Vol C Tables 4.2.6.8 and 6.1.1.4'
O O 0.0106 0.0060 'International Tables Vol C Tables 4.2.6.8 and 6.1.1.4'
Y Y -2.7962 3.5667 'International Tables Vol C Tables 4.2.6.8 and 6.1.1.4'

loop_
_geom_angle_atom_site_label_1
_geom_angle_atom_site_label_2
_geom_angle_atom_site_label_3
_geom_angle
_geom_angle_site_symmetry_1
_geom_angle_site_symmetry_3
N3 Y1 O1 136.43(14) . .
N3 Y1 O1 72.12(14) . 2_666
O1 Y1 O1 67.55(14) . 2_666
N3 Y1 N1 104.38(15) . .
O1 Y1 N1 108.04(14) . .
O1 Y1 N1 160.50(14) 2_666 .
N3 Y1 N2 102.86(15) . .
O1 Y1 N2 109.06(14) . .
O1 Y1 N2 116.16(14) 2_666 .
N1 Y1 N2 83.33(14) . .
N3 Y1 Y1 104.40(11) . 2_666
O1 Y1 Y1 33.92(9) . 2_666
O1 Y1 Y1 33.63(9) 2_666 2_666
N1 Y1 Y1 139.00(10) . 2_666
N2 Y1 Y1 117.51(11) . 2_666
C2 N1 C4 118.0(4) . .
C2 N1 Y1 111.5(3) . .
C4 N1 Y1 128.3(3) . .
C16 N2 C18 119.2(4) . .
C16 N2 Y1 115.3(3) . .
C18 N2 Y1 124.8(3) . .
C46 N3 C30 116.7(4) 2_666 .
C46 N3 Y1 115.9(3) 2_666 .
C30 N3 Y1 127.3(3) . .
C45 O1 Y1 132.7(3) . .
C45 O1 Y1 114.8(3) . 2_666
Y1 O1 Y1 112.46(14) . 2_666
C2 C1 C16 131.4(5) . .
C2 C1 H1 114.3 . .
C16 C1 H1 114.3 . .
N1 C2 C1 124.5(5) . .
N1 C2 C3 119.3(5) . .
C1 C2 C3 116.3(5) . .
C2 C3 H3A 109.5 . .
C2 C3 H3B 109.5 . .
H3A C3 H3B 109.5 . .
C2 C3 H3C 109.5 . .
H3A C3 H3C 109.5 . .
H3B C3 H3C 109.5 . .
C5 C4 C9 118.8(5) . .
C5 C4 N1 120.5(5) . .
C9 C4 N1 120.4(5) . .
C6 C5 C4 117.7(5) . .
C6 C5 C10 118.7(5) . .
C4 C5 C10 123.6(5) . .
C7 C6 C5 122.2(6) . .
C7 C6 H6 118.9 . .
C5 C6 H6 118.9 . .
C6 C7 C8 119.9(6) . .
C6 C7 H7 120.1 . .
C8 C7 H7 120.1 . .
C9 C8 C7 120.8(6) . .
C9 C8 H8 119.6 . .
C7 C8 H8 119.6 . .
C8 C9 C4 120.2(5) . .
C8 C9 C13 120.5(5) . .
C4 C9 C13 119.3(5) . .
C12 C10 C5 111.7(5) . .
C12 C10 C11 108.8(5) . .
C5 C10 C11 111.8(6) . .
C12 C10 H10 108.2 . .
C5 C10 H10 108.2 . .
C11 C10 H10 108.2 . .
C10 C11 H11A 109.5 . .
C10 C11 H11B 109.5 . .
H11A C11 H11B 109.5 . .
C10 C11 H11C 109.5 . .
H11A C11 H11C 109.5 . .
H11B C11 H11C 109.5 . .
C10 C12 H12A 109.5 . .
C10 C12 H12B 109.5 . .
H12A C12 H12B 109.5 . .
C10 C12 H12C 109.5 . .
H12A C12 H12C 109.5 . .
H12B C12 H12C 109.5 . .
C14 C13 C15 108.9(5) . .
C14 C13 C9 112.3(5) . .
C15 C13 C9 111.2(5) . .
C14 C13 H13 108.1 . .
C15 C13 H13 108.1 . .
C9 C13 H13 108.1 . .
C13 C14 H14A 109.5 . .
C13 C14 H14B 109.5 . .
H14A C14 H14B 109.5 . .
C13 C14 H14C 109.5 . .
H14A C14 H14C 109.5 . .
H14B C14 H14C 109.5 . .
C13 C15 H15A 109.5 . .
C13 C15 H15B 109.5 . .
H15A C15 H15B 109.5 . .
C13 C15 H15C 109.5 . .
H15A C15 H15C 109.5 . .
H15B C15 H15C 109.5 . .
N2 C16 C1 126.0(5) . .
N2 C16 C17 119.8(5) . .
C1 C16 C17 114.2(5) . .
C16 C17 H17A 109.5 . .
C16 C17 H17B 109.5 . .
H17A C17 H17B 109.5 . .
C16 C17 H17C 109.5 . .
H17A C17 H17C 109.5 . .
H17B C17 H17C 109.5 . .
C19 C18 C23 121.0(5) . .
C19 C18 N2 120.0(5) . .
C23 C18 N2 119.0(5) . .
C18 C19 C20 119.5(6) . .
C18 C19 C24 123.4(5) . .
C20 C19 C24 117.1(6) . .
C21 C20 C19 119.1(6) . .
C21 C20 H20 120.5 . .
C19 C20 H20 120.5 . .
C22 C21 C20 120.4(6) . .
C22 C21 H21 119.8 . .
C20 C21 H21 119.8 . .
C21 C22 C23 122.3(6) . .
C21 C22 H22 118.9 . .
C23 C22 H22 118.9 . .
C22 C23 C18 117.7(5) . .
C22 C23 C27 120.9(5) . .
C18 C23 C27 121.3(5) . .
C25 C24 C26 110.4(6) . .
C25 C24 C19 110.7(6) . .
C26 C24 C19 109.8(5) . .
C25 C24 H24 108.6 . .
C26 C24 H24 108.6 . .
C19 C24 H24 108.6 . .
C24 C25 H25A 109.5 . .
C24 C25 H25B 109.5 . .
H25A C25 H25B 109.5 . .
C24 C25 H25C 109.5 . .
H25A C25 H25C 109.5 . .
H25B C25 H25C 109.5 . .
C24 C26 H26A 109.5 . .
C24 C26 H26B 109.5 . .
H26A C26 H26B 109.5 . .
C24 C26 H26C 109.5 . .
H26A C26 H26C 109.5 . .
H26B C26 H26C 109.5 . .
C29 C27 C23 112.5(6) . .
C29 C27 C28 110.2(6) . .
C23 C27 C28 108.3(5) . .
C29 C27 H27 108.6 . .
C23 C27 H27 108.6 . .
C28 C27 H27 108.6 . .
C27 C28 H28A 109.5 . .
C27 C28 H28B 109.5 . .
H28A C28 H28B 109.5 . .
C27 C28 H28C 109.5 . .
H28A C28 H28C 109.5 . .
H28B C28 H28C 109.5 . .
C27 C29 H29A 109.5 . .
C27 C29 H29B 109.5 . .
H29A C29 H29B 109.5 . .
C27 C29 H29C 109.5 . .
H29A C29 H29C 109.5 . .
H29B C29 H29C 109.5 . .
N3 C30 C31 111.5(4) . .
N3 C30 C38 114.5(5) . .
C31 C30 C38 112.2(4) . .
N3 C30 H30 106.0 . .
C31 C30 H30 106.0 . .
C38 C30 H30 106.0 . .
C32 C31 C30 116.1(5) . .
C32 C31 H31A 108.3 . .
C30 C31 H31A 108.3 . .
C32 C31 H31B 108.3 . .
C30 C31 H31B 108.3 . .
H31A C31 H31B 107.4 . .
C33 C32 C37 117.7(6) . .
C33 C32 C31 120.4(6) . .
C37 C32 C31 121.9(6) . .
C34 C33 C32 121.3(7) . .
C34 C33 H33 119.3 . .
C32 C33 H33 119.3 . .
C35 C34 C33 120.6(8) . .
C35 C34 H34 119.7 . .
C33 C34 H34 119.7 . .
C36 C35 C34 119.8(7) . .
C36 C35 H35 120.1 . .
C34 C35 H35 120.1 . .
C35 C36 C37 120.7(8) . .
C35 C36 H36 119.7 . .
C37 C36 H36 119.7 . .
C32 C37 C36 119.9(8) . .
C32 C37 H37 120.0 . .
C36 C37 H37 120.0 . .
C39 C38 C30 117.8(5) . .
C39 C38 H38A 107.9 . .
C30 C38 H38A 107.9 . .
C39 C38 H38B 107.9 . .
C30 C38 H38B 107.9 . .
H38A C38 H38B 107.2 . .
C44 C39 C40 118.0(6) . .
C44 C39 C38 119.9(6) . .
C40 C39 C38 122.0(6) . .
C39 C40 C41 119.9(6) . .
C39 C40 H40 120.0 . .
C41 C40 H40 120.0 . .
C42 C41 C40 121.3(7) . .
C42 C41 H41 119.4 . .
C40 C41 H41 119.4 . .
C41 C42 C43 119.3(7) . .
C41 C42 H42 120.3 . .
C43 C42 H42 120.3 . .
C42 C43 C44 119.7(7) . .
C42 C43 H43 120.2 . .
C44 C43 H43 120.2 . .
C39 C44 C43 121.8(7) . .
C39 C44 H44 119.1 . .
C43 C44 H44 119.1 . .
C50 C45 O1 120.0(5) . .
C50 C45 C46 122.6(5) . .
O1 C45 C46 117.4(5) . .
N3 C46 C47 127.6(5) 2_666 .
N3 C46 C45 117.2(5) 2_666 .
C47 C46 C45 115.1(5) . .
C48 C47 C46 122.4(5) . .
C48 C47 H47 118.8 . .
C46 C47 H47 118.8 . .
C49 C48 C47 120.8(5) . .
C49 C48 H48 119.6 . .
C47 C48 H48 119.6 . .
C48 C49 C50 118.2(6) . .
C48 C49 H49 120.9 . .
C50 C49 H49 120.9 . .
C45 C50 C49 120.8(5) . .
C45 C50 H50 119.6 . .
C49 C50 H50 119.6 . .
C52 C51 C56 120.1(9) . .
C52 C51 C57 120.2(9) . .
C56 C51 C57 119.6(9) . .
C51 C52 C53 121.3(11) . .
C51 C52 H52 119.3 . .
C53 C52 H52 119.3 . .
C54 C53 C52 119.2(12) . .
C54 C53 H53 120.4 . .
C52 C53 H53 120.4 . .
C53 C54 C55 118.3(11) . .
C53 C54 H54 120.8 . .
C55 C54 H54 120.8 . .
C56 C55 C54 120.2(12) . .
C56 C55 H55 119.9 . .
C54 C55 H55 119.9 . .
C51 C56 C55 120.9(12) . .
C51 C56 H56 119.6 . .
C55 C56 H56 119.6 . .
C51 C57 H57A 109.5 . .
C51 C57 H57B 109.5 . .
H57A C57 H57B 109.5 . .
C51 C57 H57C 109.5 . .
H57A C57 H57C 109.5 . .
H57B C57 H57C 109.5 . .

loop_
_geom_bond_atom_site_label_1
_geom_bond_atom_site_label_2
_geom_bond_distance
_geom_bond_site_symmetry_2
Y1 N3 2.271(4) .
Y1 O1 2.277(4) .
Y1 O1 2.295(4) 2_666
Y1 N1 2.352(4) .
Y1 N2 2.361(4) .
Y1 Y1 3.8007(12) 2_666
N1 C2 1.352(7) .
N1 C4 1.437(7) .
N2 C16 1.314(7) .
N2 C18 1.438(7) .
N3 C46 1.394(7) 2_666
N3 C30 1.470(7) .
O1 C45 1.395(6) .
O1 Y1 2.295(4) 2_666
C1 C2 1.394(8) .
C1 C16 1.417(8) .
C1 H1 0.9300 .
C2 C3 1.500(8) .
C3 H3A 0.9600 .
C3 H3B 0.9600 .
C3 H3C 0.9600 .
C4 C5 1.421(8) .
C4 C9 1.422(8) .
C5 C6 1.395(8) .
C5 C10 1.519(8) .
C6 C7 1.368(9) .
C6 H6 0.9300 .
C7 C8 1.375(9) .
C7 H7 0.9300 .
C8 C9 1.366(8) .
C8 H8 0.9300 .
C9 C13 1.526(8) .
C10 C12 1.514(9) .
C10 C11 1.530(9) .
C10 H10 0.9800 .
C11 H11A 0.9600 .
C11 H11B 0.9600 .
C11 H11C 0.9600 .
C12 H12A 0.9600 .
C12 H12B 0.9600 .
C12 H12C 0.9600 .
C13 C14 1.507(8) .
C13 C15 1.515(8) .
C13 H13 0.9800 .
C14 H14A 0.9600 .
C14 H14B 0.9600 .
C14 H14C 0.9600 .
C15 H15A 0.9600 .
C15 H15B 0.9600 .
C15 H15C 0.9600 .
C16 C17 1.515(7) .
C17 H17A 0.9600 .
C17 H17B 0.9600 .
C17 H17C 0.9600 .
C18 C19 1.392(8) .
C18 C23 1.404(8) .
C19 C20 1.403(8) .
C19 C24 1.549(8) .
C20 C21 1.396(9) .
C20 H20 0.9300 .
C21 C22 1.360(9) .
C21 H21 0.9300 .
C22 C23 1.387(8) .
C22 H22 0.9300 .
C23 C27 1.530(9) .
C24 C25 1.514(10) .
C24 C26 1.531(10) .
C24 H24 0.9800 .
C25 H25A 0.9600 .
C25 H25B 0.9600 .
C25 H25C 0.9600 .
C26 H26A 0.9600 .
C26 H26B 0.9600 .
C26 H26C 0.9600 .
C27 C29 1.522(9) .
C27 C28 1.545(10) .
C27 H27 0.9800 .
C28 H28A 0.9600 .
C28 H28B 0.9600 .
C28 H28C 0.9600 .
C29 H29A 0.9600 .
C29 H29B 0.9600 .
C29 H29C 0.9600 .
C30 C31 1.552(8) .
C30 C38 1.567(8) .
C30 H30 0.9800 .
C31 C32 1.496(8) .
C31 H31A 0.9700 .
C31 H31B 0.9700 .
C32 C33 1.378(9) .
C32 C37 1.380(9) .
C33 C34 1.372(10) .
C33 H33 0.9300 .
C34 C35 1.352(12) .
C34 H34 0.9300 .
C35 C36 1.346(13) .
C35 H35 0.9300 .
C36 C37 1.401(11) .
C36 H36 0.9300 .
C37 H37 0.9300 .
C38 C39 1.510(8) .
C38 H38A 0.9700 .
C38 H38B 0.9700 .
C39 C44 1.374(9) .
C39 C40 1.376(9) .
C40 C41 1.388(9) .
C40 H40 0.9300 .
C41 C42 1.356(10) .
C41 H41 0.9300 .
C42 C43 1.367(11) .
C42 H42 0.9300 .
C43 C44 1.379(10) .
C43 H43 0.9300 .
C44 H44 0.9300 .
C45 C50 1.362(8) .
C45 C46 1.408(8) .
C46 N3 1.394(7) 2_666
C46 C47 1.402(7) .
C47 C48 1.379(8) .
C47 H47 0.9300 .
C48 C49 1.372(9) .
C48 H48 0.9300 .
C49 C50 1.394(8) .
C49 H49 0.9300 .
C50 H50 0.9300 .
C51 C52 1.322(12) .
C51 C56 1.366(13) .
C51 C57 1.497(11) .
C52 C53 1.431(14) .
C52 H52 0.9300 .
C53 C54 1.382(18) .
C53 H53 0.9300 .
C54 C55 1.396(18) .
C54 H54 0.9300 .
C55 C56 1.390(15) .
C55 H55 0.9300 .
C56 H56 0.9300 .
C57 H57A 0.9600 .
C57 H57B 0.9600 .
C57 H57C 0.9600 .

loop_
_platon_squeeze_void_nr
_platon_squeeze_void_average_x
_platon_squeeze_void_average_y
_platon_squeeze_void_average_z
_platon_squeeze_void_volume
_platon_squeeze_void_count_electrons
_platon_squeeze_void_content
1 0.000 0.000 0.500 238 47 ' '
2 0.229 0.277 0.935 18 2 ' '
3 0.771 0.723 0.065 18 2 ' '
